data_7007505
loop_
_publ_author_name
'Clegg, Jack K.'
'Gloe, Karsten'
'Hayter, Michael J.'
'Kataeva, Olga'
'Lindoy, Leonard F.'
'Moubaraki, Boujemaa'
'McMurtrie, John C.'
'Murray, Keith S.'
'Schilter, David'

_publ_section_title
;
 New discrete and polymeric supramolecular architectures derived from
 dinuclear (bis-beta-diketonato)copper(II) metallocycles.
;
_journal_issue 33
_journal_name_full 'Dalton transactions (Cambridge, England : 2003)'
_journal_page_first 3977
_journal_page_last 3984
_journal_paper_doi 10.1039/b606523f
_journal_year 2006
_chemical_formula_moiety 'C40 H38 Cu2 O8, 2(N3 C10 H14)'
_chemical_formula_sum 'C60 H66 Cu2 N6 O8'
_chemical_formula_weight 1126.29
_chemical_name_systematic
;
?
;
_space_group_IT_number 2
_symmetry_cell_setting triclinic
_symmetry_space_group_name_Hall '-P 1'
_symmetry_space_group_name_H-M 'P -1'
_atom_sites_solution_hydrogens geom
_atom_sites_solution_primary direct
_atom_sites_solution_secondary difmap
_audit_creation_method SHELXL-97
_cell_angle_alpha 96.408(9)
_cell_angle_beta 90.624(8)
_cell_angle_gamma 115.561(6)
_cell_formula_units_Z 1
_cell_length_a 9.856(1)
_cell_length_b 10.7020(9)
_cell_length_c 14.693(1)
_cell_measurement_reflns_used 185
_cell_measurement_temperature 293(2)
_cell_measurement_theta_max 21.72
_cell_measurement_theta_min 3.55
_cell_volume 1386.4(2)
_computing_cell_refinement 'DIRAX(Duisenberg, 1992)'
_computing_data_collection 'COLLECT (Nonius, 1998)'
_computing_data_reduction 'EVALCCD(Duisenberg, 2003)'
_computing_molecular_graphics 'ORTEP-3 (Farrugia, 1997), WINGX-32 (Farrugia, 1999)'
_computing_publication_material 'enCIFer 1.0 (CCDC, 2003)'
_computing_structure_refinement 'SHELXL-97 (Sheldrick, 1997)'
_computing_structure_solution 'SIR97 (Altomare, et. al. 1997)'
_diffrn_ambient_temperature 293(2)
_diffrn_measured_fraction_theta_full 0.885
_diffrn_measured_fraction_theta_max 0.791
_diffrn_measurement_device_type 'Nonius KappaCCD'
_diffrn_measurement_method '/w and /p'
_diffrn_radiation_monochromator graphite
_diffrn_radiation_source 'fine-focus sealed tube'
_diffrn_radiation_type MoK\a
_diffrn_radiation_wavelength 0.71073
_diffrn_reflns_av_R_equivalents 0.0189
_diffrn_reflns_av_sigmaI/netI 0.0195
_diffrn_reflns_limit_h_max 10
_diffrn_reflns_limit_h_min -11
_diffrn_reflns_limit_k_max 12
_diffrn_reflns_limit_k_min -12
_diffrn_reflns_limit_l_max 16
_diffrn_reflns_limit_l_min -18
_diffrn_reflns_number 18019
_diffrn_reflns_theta_full 25.00
_diffrn_reflns_theta_max 26.40
_diffrn_reflns_theta_min 3.29
_diffrn_standards_decay_% 0
_diffrn_standards_number 0
_exptl_absorpt_coefficient_mu 0.827
_exptl_absorpt_correction_T_max 0.8262
_exptl_absorpt_correction_T_min 0.7226
_exptl_absorpt_correction_type multi-scan
_exptl_absorpt_process_details 'SADABS (Sheldrick, 2003)'
_exptl_crystal_colour green
_exptl_crystal_density_diffrn 1.349
_exptl_crystal_density_method 'not measured'
_exptl_crystal_description plate
_exptl_crystal_F_000 590
_exptl_crystal_size_max 0.42
_exptl_crystal_size_mid 0.37
_exptl_crystal_size_min 0.24
_refine_diff_density_max 0.651
_refine_diff_density_min -0.466
_refine_diff_density_rms 0.050
_refine_ls_extinction_method none
_refine_ls_goodness_of_fit_ref 1.054
_refine_ls_hydrogen_treatment constr
_refine_ls_matrix_type full
_refine_ls_number_parameters 349
_refine_ls_number_reflns 4502
_refine_ls_number_restraints 0
_refine_ls_restrained_S_all 1.054
_refine_ls_R_factor_all 0.0413
_refine_ls_R_factor_gt 0.0321
_refine_ls_shift/su_max 0.001
_refine_ls_shift/su_mean 0.000
_refine_ls_structure_factor_coef Fsqd
_refine_ls_weighting_details 'calc w=1/[\s^2^(Fo^2^)+(0.0395P)^2^+1.2027P] where P=(Fo^2^+2Fc^2^)/3'
_refine_ls_weighting_scheme calc
_refine_ls_wR_factor_gt 0.0803
_refine_ls_wR_factor_ref 0.0855
_reflns_number_gt 3878
_reflns_number_total 4502
_reflns_threshold_expression >2sigma(I)
_cod_data_source_file b606523f.txt
_cod_data_source_block jack2
_cod_depositor_comments
;
The following automatic conversions were performed:
'_symmetry_cell_setting' value 'Triclinic' changed to 'triclinic'
according to '/home/saulius/struct/CIF-dictionaries/cif_core.dic'
dictionary named 'cif_core.dic' version 2.4.1 from 2010-06-29.

Automatic conversion script
Id: cif_fix_enum 1527 2010-12-29 10:47:43Z saulius 
;
_cod_original_sg_symbol_H-M P-1
_cod_database_code 7007505

loop_
_symmetry_equiv_pos_as_xyz
'x, y, z'
'-x, -y, -z'

loop_
_atom_site_label
_atom_site_type_symbol
_atom_site_fract_x
_atom_site_fract_y
_atom_site_fract_z
_atom_site_U_iso_or_equiv
_atom_site_adp_type
_atom_site_occupancy
_atom_site_symmetry_multiplicity
_atom_site_calc_flag
_atom_site_refinement_flags
_atom_site_disorder_assembly
_atom_site_disorder_group
C1A C -0.2233(7) 0.7120(7) 0.6718(4) 0.0481(11) Uiso 0.50 1 d P A 1
H1A1 H -0.2983 0.6793 0.6216 0.072 Uiso 0.50 1 calc PR A 1
H1A2 H -0.2110 0.8019 0.7001 0.072 Uiso 0.50 1 calc PR A 1
H1A3 H -0.2545 0.6472 0.7162 0.072 Uiso 0.50 1 calc PR A 1
C2A C -0.0943(7) 0.5880(6) 0.5827(4) 0.0448(10) Uiso 0.50 1 d P A 1
H2A1 H -0.1264 0.5172 0.6230 0.067 Uiso 0.50 1 calc PR A 1
H2A2 H -0.0021 0.5958 0.5573 0.067 Uiso 0.50 1 calc PR A 1
H2A3 H -0.1706 0.5631 0.5339 0.067 Uiso 0.50 1 calc PR A 1
C3A C 0.0206(7) 0.7974(7) 0.5589(4) 0.0506(11) Uiso 0.50 1 d P A 1
H3A1 H 0.0976 0.7667 0.5462 0.076 Uiso 0.50 1 calc PR A 1
H3A2 H 0.0665 0.8965 0.5771 0.076 Uiso 0.50 1 calc PR A 1
H3A3 H -0.0450 0.7752 0.5047 0.076 Uiso 0.50 1 calc PR A 1
C1 C -0.1965(7) 0.7648(7) 0.6540(4) 0.0481(11) Uiso 0.50 1 d P A 2
H1A H -0.2724 0.7232 0.6042 0.072 Uiso 0.50 1 calc PR A 2
H1B H -0.1583 0.8646 0.6599 0.072 Uiso 0.50 1 calc PR A 2
H1C H -0.2397 0.7321 0.7099 0.072 Uiso 0.50 1 calc PR A 2
C2 C -0.1429(7) 0.5612(6) 0.6099(4) 0.0448(10) Uiso 0.50 1 d P A 2
H2A H -0.2149 0.5344 0.5584 0.067 Uiso 0.50 1 calc PR A 2
H2B H -0.1927 0.5176 0.6614 0.067 Uiso 0.50 1 calc PR A 2
H2C H -0.0658 0.5318 0.5942 0.067 Uiso 0.50 1 calc PR A 2
C3 C -0.0165(7) 0.8438(7) 0.5743(4) 0.0506(11) Uiso 0.50 1 d P A 2
H3A H 0.0805 0.8590 0.5530 0.076 Uiso 0.50 1 calc PR A 2
H3B H -0.0094 0.9278 0.6094 0.076 Uiso 0.50 1 calc PR A 2
H3C H -0.0877 0.8185 0.5226 0.076 Uiso 0.50 1 calc PR A 2
C4 C -0.0694(3) 0.7245(3) 0.63527(16) 0.0354(6) Uani 1 1 d . . .
C5 C 0.0456(3) 0.7654(2) 0.71797(15) 0.0282(5) Uani 1 1 d . A .
C6 C 0.0730(3) 0.8842(3) 0.77943(16) 0.0357(6) Uani 1 1 d . . .
H6 H 0.0180 0.9339 0.7691 0.043 Uiso 1 1 calc R A .
C7 C 0.1767(3) 0.9337(2) 0.85500(15) 0.0272(5) Uani 1 1 d . A .
C8 C 0.1883(3) 1.0566(2) 0.92031(15) 0.0280(5) Uani 1 1 d . . .
C9 C 0.0805(3) 1.1078(3) 0.92174(17) 0.0394(6) Uani 1 1 d . A .
H9 H -0.0046 1.0648 0.8812 0.047 Uiso 1 1 calc R . .
C10 C 0.0993(3) 1.2224(3) 0.9831(2) 0.0486(7) Uani 1 1 d . . .
H10 H 0.0264 1.2557 0.9839 0.058 Uiso 1 1 calc R A .
C11 C 0.2254(3) 1.2880(3) 1.04346(18) 0.0410(7) Uani 1 1 d . A .
H11 H 0.2373 1.3658 1.0840 0.049 Uiso 1 1 calc R . .
C12 C 0.3345(3) 1.2386(2) 1.04404(15) 0.0273(5) Uani 1 1 d . . .
C13 C 0.3128(3) 1.1217(2) 0.98277(14) 0.0255(5) Uani 1 1 d . A .
H13 H 0.3837 1.0860 0.9837 0.031 Uiso 1 1 calc R . .
C14 C 0.4720(2) 1.3033(2) 1.10934(14) 0.0248(5) Uani 1 1 d . A .
C15 C 0.5107(3) 1.4320(2) 1.16126(16) 0.0316(5) Uani 1 1 d . . .
H15 H 0.4513 1.4779 1.1516 0.038 Uiso 1 1 calc R A .
C16 C 0.6323(3) 1.4978(2) 1.22698(15) 0.0269(5) Uani 1 1 d . A .
C17 C 0.6586(3) 1.6345(2) 1.28671(17) 0.0341(6) Uani 1 1 d . . .
C18 C 0.5689(4) 1.7071(3) 1.2517(2) 0.0521(8) Uani 1 1 d . A .
H18A H 0.5887 1.7208 1.1889 0.078 Uiso 1 1 calc R . .
H18B H 0.5982 1.7960 1.2883 0.078 Uiso 1 1 calc R . .
H18C H 0.4632 1.6503 1.2560 0.078 Uiso 1 1 calc R . .
C19 C 0.6122(4) 1.5954(3) 1.38245(18) 0.0509(7) Uani 1 1 d . A .
H19A H 0.6336 1.6786 1.4239 0.076 Uiso 1 1 calc R . .
H19B H 0.6676 1.5482 1.4038 0.076 Uiso 1 1 calc R . .
H19C H 0.5062 1.5349 1.3796 0.076 Uiso 1 1 calc R . .
C20 C 0.8270(3) 1.7326(3) 1.2933(2) 0.0541(8) Uani 1 1 d . A .
H20A H 0.8604 1.7494 1.2328 0.081 Uiso 1 1 calc R . .
H20B H 0.8818 1.6905 1.3221 0.081 Uiso 1 1 calc R . .
H20C H 0.8447 1.8195 1.3291 0.081 Uiso 1 1 calc R . .
C21 C 0.3955(3) 0.7676(3) 0.60562(17) 0.0392(6) Uani 1 1 d . . .
H21 H 0.3065 0.6856 0.6004 0.047 Uiso 1 1 calc R . .
C22 C 0.4687(3) 0.8056(3) 0.52822(18) 0.0453(7) Uani 1 1 d . . .
H22 H 0.4305 0.7524 0.4714 0.054 Uiso 1 1 calc R . .
C23 C 0.6013(3) 0.9256(3) 0.53728(19) 0.0492(7) Uani 1 1 d . . .
H23 H 0.6551 0.9539 0.4859 0.059 Uiso 1 1 calc R . .
C24 C 0.6555(3) 1.0043(3) 0.62127(18) 0.0436(7) Uani 1 1 d . B .
H24 H 0.7455 1.0854 0.6275 0.052 Uiso 1 1 calc R . .
C25 C 0.5721(3) 0.9595(3) 0.69702(17) 0.0348(6) Uani 1 1 d . . .
C26 C 0.7101(3) 1.1652(3) 0.81742(17) 0.0349(6) Uani 1 1 d . . .
C27 C 0.7050(3) 1.2152(3) 0.90848(17) 0.0375(6) Uani 1 1 d . B .
H27 H 0.6417 1.1561 0.9475 0.045 Uiso 1 1 calc R . .
C28 C 0.7945(3) 1.3523(3) 0.93949(19) 0.0432(7) Uani 1 1 d . . .
H28 H 0.7909 1.3890 0.9993 0.052 Uiso 1 1 calc R B .
C29 C 0.8910(3) 1.4359(3) 0.8802(2) 0.0436(7) Uani 1 1 d . B .
H29 H 0.9530 1.5298 0.8990 0.052 Uiso 1 1 calc R . .
C30 C 0.8923(3) 1.3768(3) 0.7939(2) 0.0449(7) Uani 1 1 d . . .
H30 H 0.9600 1.4325 0.7551 0.054 Uiso 1 1 calc R B .
O1 O 0.11112(17) 0.68755(16) 0.72343(10) 0.0294(4) Uani 1 1 d . . .
O2 O 0.26740(18) 0.88315(16) 0.87419(10) 0.0300(4) Uani 1 1 d . . .
O3 O 0.54609(17) 1.23055(16) 1.11189(10) 0.0273(4) Uani 1 1 d . . .
O4 O 0.72473(18) 1.44946(16) 1.24541(10) 0.0298(4) Uani 1 1 d . . .
N1 N 0.4441(2) 0.8417(2) 0.68935(13) 0.0337(5) Uani 1 1 d . A .
N2 N 0.6117(3) 1.0270(2) 0.78533(15) 0.0441(6) Uani 1 1 d . B 1
H1N H 0.553(3) 0.980(3) 0.826(2) 0.053 Uiso 1 1 d . C 1
N3 N 0.8030(3) 1.2436(2) 0.76034(16) 0.0446(6) Uani 1 1 d . B .
Cu1 Cu 0.28646(3) 0.73003(3) 0.803028(17) 0.02423(11) Uani 1 1 d . . .

loop_
_atom_site_aniso_label
_atom_site_aniso_U_11
_atom_site_aniso_U_22
_atom_site_aniso_U_33
_atom_site_aniso_U_23
_atom_site_aniso_U_13
_atom_site_aniso_U_12
C4 0.0348(14) 0.0342(14) 0.0326(12) -0.0066(10) -0.0158(10) 0.0139(12)
C5 0.0249(12) 0.0283(13) 0.0280(11) -0.0005(10) -0.0038(9) 0.0095(11)
C6 0.0376(14) 0.0367(15) 0.0363(13) -0.0114(11) -0.0150(11) 0.0235(12)
C7 0.0257(12) 0.0287(13) 0.0268(11) -0.0021(10) -0.0034(9) 0.0129(11)
C8 0.0292(13) 0.0275(13) 0.0266(11) -0.0045(9) -0.0050(9) 0.0137(11)
C9 0.0323(14) 0.0440(16) 0.0426(14) -0.0154(12) -0.0150(11) 0.0226(13)
C10 0.0421(16) 0.0549(18) 0.0582(17) -0.0202(14) -0.0167(13) 0.0367(15)
C11 0.0423(16) 0.0410(15) 0.0439(14) -0.0193(12) -0.0120(12) 0.0284(13)
C12 0.0285(13) 0.0282(13) 0.0256(11) -0.0035(9) -0.0039(9) 0.0145(11)
C13 0.0265(12) 0.0278(13) 0.0258(11) -0.0012(9) -0.0018(9) 0.0164(10)
C14 0.0271(12) 0.0276(13) 0.0213(10) -0.0003(9) 0.0001(9) 0.0145(11)
C15 0.0346(14) 0.0295(13) 0.0333(12) -0.0073(10) -0.0080(10) 0.0194(11)
C16 0.0305(13) 0.0228(12) 0.0262(11) -0.0004(9) 0.0007(9) 0.0112(11)
C17 0.0363(14) 0.0241(13) 0.0381(13) -0.0091(10) -0.0078(11) 0.0130(11)
C18 0.064(2) 0.0325(15) 0.0619(18) -0.0145(13) -0.0202(15) 0.0288(15)
C19 0.068(2) 0.0520(18) 0.0338(14) -0.0155(12) -0.0032(13) 0.0328(16)
C20 0.0480(17) 0.0266(15) 0.073(2) -0.0152(14) -0.0087(15) 0.0082(13)
C21 0.0457(16) 0.0329(14) 0.0359(13) -0.0020(11) -0.0014(11) 0.0157(13)
C22 0.0580(18) 0.0403(16) 0.0357(14) -0.0029(12) 0.0043(12) 0.0214(15)
C23 0.0592(19) 0.0438(17) 0.0420(15) 0.0044(13) 0.0186(13) 0.0198(15)
C24 0.0424(16) 0.0351(15) 0.0476(16) 0.0068(12) 0.0124(12) 0.0110(13)
C25 0.0364(14) 0.0290(14) 0.0378(13) 0.0037(11) 0.0010(11) 0.0133(12)
C26 0.0275(13) 0.0297(14) 0.0439(14) 0.0028(11) -0.0011(11) 0.0096(12)
C27 0.0297(14) 0.0381(15) 0.0391(14) 0.0020(11) 0.0007(11) 0.0102(12)
C28 0.0368(15) 0.0426(17) 0.0453(15) -0.0072(13) -0.0031(12) 0.0158(13)
C29 0.0348(15) 0.0267(14) 0.0629(18) -0.0044(13) -0.0030(13) 0.0098(12)
C30 0.0380(15) 0.0287(15) 0.0589(17) 0.0029(13) 0.0076(13) 0.0065(13)
O1 0.0283(9) 0.0254(9) 0.0306(8) -0.0068(7) -0.0100(7) 0.0107(8)
O2 0.0318(9) 0.0314(9) 0.0284(8) -0.0106(7) -0.0110(7) 0.0188(8)
O3 0.0290(9) 0.0263(9) 0.0261(8) -0.0086(6) -0.0077(6) 0.0146(7)
O4 0.0315(9) 0.0226(8) 0.0317(8) -0.0068(7) -0.0081(7) 0.0112(7)
N1 0.0346(12) 0.0280(11) 0.0315(10) -0.0002(9) 0.0002(9) 0.0081(10)
N2 0.0438(14) 0.0316(13) 0.0360(12) 0.0009(10) 0.0022(10) -0.0022(11)
N3 0.0397(13) 0.0319(13) 0.0521(14) 0.0034(10) 0.0091(10) 0.0065(11)
Cu1 0.02453(17) 0.02124(17) 0.02410(15) -0.00618(10) -0.00699(10) 0.00965(12)

loop_
_atom_type_symbol
_atom_type_description
_atom_type_scat_dispersion_real
_atom_type_scat_dispersion_imag
_atom_type_scat_source
C C 0.0033 0.0016 'International Tables Vol C Tables 4.2.6.8 and 6.1.1.4'
H H 0.0000 0.0000 'International Tables Vol C Tables 4.2.6.8 and 6.1.1.4'
O O 0.0106 0.0060 'International Tables Vol C Tables 4.2.6.8 and 6.1.1.4'
N N 0.0061 0.0033 'International Tables Vol C Tables 4.2.6.8 and 6.1.1.4'
Cu Cu 0.3201 1.2651 'International Tables Vol C Tables 4.2.6.8 and 6.1.1.4'

loop_
_geom_angle_atom_site_label_1
_geom_angle_atom_site_label_2
_geom_angle_atom_site_label_3
_geom_angle
_geom_angle_site_symmetry_1
_geom_angle_site_symmetry_3
_geom_angle_publ_flag
C4 C1A H1A1 109.5 . . ?
C4 C1A H1A2 109.5 . . ?
C4 C1A H1A3 109.5 . . ?
C4 C2A H2A1 109.5 . . ?
C4 C2A H2A2 109.5 . . ?
C4 C2A H2A3 109.5 . . ?
C4 C3A H3A1 109.5 . . ?
C4 C3A H3A2 109.5 . . ?
C4 C3A H3A3 109.5 . . ?
C4 C1 H1A 109.5 . . ?
C4 C1 H1B 109.5 . . ?
H1A C1 H1B 109.5 . . ?
C4 C1 H1C 109.5 . . ?
H1A C1 H1C 109.5 . . ?
H1B C1 H1C 109.5 . . ?
C4 C2 H2A 109.5 . . ?
C4 C2 H2B 109.5 . . ?
H2A C2 H2B 109.5 . . ?
C4 C2 H2C 109.5 . . ?
H2A C2 H2C 109.5 . . ?
H2B C2 H2C 109.5 . . ?
C4 C3 H3A 109.5 . . ?
C4 C3 H3B 109.5 . . ?
H3A C3 H3B 109.5 . . ?
C4 C3 H3C 109.5 . . ?
H3A C3 H3C 109.5 . . ?
H3B C3 H3C 109.5 . . ?
C2A C4 C3A 89.0(4) . . ?
C2A C4 C1 122.4(4) . . ?
C3A C4 C1 111.0(4) . . ?
C2A C4 C5 111.6(3) . . ?
C3A C4 C5 105.3(3) . . ?
C1 C4 C5 113.5(3) . . ?
C2A C4 C3 112.2(4) . . ?
C1 C4 C3 84.3(4) . . ?
C5 C4 C3 109.2(3) . . ?
C2A C4 C1A 108.7(4) . . ?
C3A C4 C1A 131.8(4) . . ?
C5 C4 C1A 108.5(3) . . ?
C3 C4 C1A 106.4(4) . . ?
C3A C4 C2 111.4(4) . . ?
C1 C4 C2 106.9(4) . . ?
C5 C4 C2 108.8(3) . . ?
C3 C4 C2 131.3(4) . . ?
C1A C4 C2 89.0(4) . . ?
O1 C5 C6 124.7(2) . . ?
O1 C5 C4 115.8(2) . . ?
C6 C5 C4 119.4(2) . . ?
C7 C6 C5 124.7(2) . . ?
C7 C6 H6 117.7 . . ?
C5 C6 H6 117.7 . . ?
O2 C7 C6 124.9(2) . . ?
O2 C7 C8 115.20(19) . . ?
C6 C7 C8 119.9(2) . . ?
C13 C8 C9 118.5(2) . . ?
C13 C8 C7 118.2(2) . . ?
C9 C8 C7 123.3(2) . . ?
C10 C9 C8 120.2(2) . . ?
C10 C9 H9 119.9 . . ?
C8 C9 H9 119.9 . . ?
C9 C10 C11 120.6(2) . . ?
C9 C10 H10 119.7 . . ?
C11 C10 H10 119.7 . . ?
C10 C11 C12 120.4(2) . . ?
C10 C11 H11 119.8 . . ?
C12 C11 H11 119.8 . . ?
C11 C12 C13 118.2(2) . . ?
C11 C12 C14 122.9(2) . . ?
C13 C12 C14 118.8(2) . . ?
C8 C13 C12 121.9(2) . . ?
C8 C13 H13 119.0 . . ?
C12 C13 H13 119.0 . . ?
O3 C14 C15 124.9(2) . . ?
O3 C14 C12 114.49(19) . . ?
C15 C14 C12 120.6(2) . . ?
C14 C15 C16 124.9(2) . . ?
C14 C15 H15 117.6 . . ?
C16 C15 H15 117.6 . . ?
O4 C16 C15 124.4(2) . . ?
O4 C16 C17 114.42(19) . . ?
C15 C16 C17 121.1(2) . . ?
C18 C17 C20 110.0(2) . . ?
C18 C17 C19 109.7(2) . . ?
C20 C17 C19 108.4(2) . . ?
C18 C17 C16 113.8(2) . . ?
C20 C17 C16 108.6(2) . . ?
C19 C17 C16 106.1(2) . . ?
C17 C18 H18A 109.5 . . ?
C17 C18 H18B 109.5 . . ?
H18A C18 H18B 109.5 . . ?
C17 C18 H18C 109.5 . . ?
H18A C18 H18C 109.5 . . ?
H18B C18 H18C 109.5 . . ?
C17 C19 H19A 109.5 . . ?
C17 C19 H19B 109.5 . . ?
H19A C19 H19B 109.5 . . ?
C17 C19 H19C 109.5 . . ?
H19A C19 H19C 109.5 . . ?
H19B C19 H19C 109.5 . . ?
C17 C20 H20A 109.5 . . ?
C17 C20 H20B 109.5 . . ?
H20A C20 H20B 109.5 . . ?
C17 C20 H20C 109.5 . . ?
H20A C20 H20C 109.5 . . ?
H20B C20 H20C 109.5 . . ?
N1 C21 C22 123.9(2) . . ?
N1 C21 H21 118.0 . . ?
C22 C21 H21 118.0 . . ?
C21 C22 C23 117.3(3) . . ?
C21 C22 H22 121.3 . . ?
C23 C22 H22 121.3 . . ?
C24 C23 C22 120.8(3) . . ?
C24 C23 H23 119.6 . . ?
C22 C23 H23 119.6 . . ?
C23 C24 C25 118.3(3) . . ?
C23 C24 H24 120.9 . . ?
C25 C24 H24 120.9 . . ?
N1 C25 N2 113.5(2) . . ?
N1 C25 C24 121.5(2) . . ?
N2 C25 C24 125.0(2) . . ?
N3 C26 C27 122.8(2) . . ?
N3 C26 N2 119.0(2) . . ?
C27 C26 N2 118.2(2) . . ?
C28 C27 C26 118.9(2) . . ?
C28 C27 H27 120.6 . . ?
C26 C27 H27 120.6 . . ?
C27 C28 C29 118.8(3) . . ?
C27 C28 H28 120.6 . . ?
C29 C28 H28 120.6 . . ?
C30 C29 C28 118.1(2) . . ?
C30 C29 H29 121.0 . . ?
C28 C29 H29 121.0 . . ?
N3 C30 C29 124.6(3) . . ?
N3 C30 H30 117.7 . . ?
C29 C30 H30 117.7 . . ?
C5 O1 Cu1 125.65(14) . . ?
C7 O2 Cu1 125.87(14) . . ?
C14 O3 Cu1 125.83(14) . 2_677 ?
C16 O4 Cu1 126.58(14) . 2_677 ?
C25 N1 C21 118.2(2) . . ?
C25 N1 Cu1 130.08(16) . . ?
C21 N1 Cu1 111.70(16) . . ?
C25 N2 C26 130.2(2) . . ?
C25 N2 H1N 114(2) . . ?
C26 N2 H1N 115(2) . . ?
C26 N3 C30 116.7(2) . . ?
O3 Cu1 O2 85.95(6) 2_677 . ?
O3 Cu1 O4 92.76(6) 2_677 2_677 ?
O2 Cu1 O4 165.68(7) . 2_677 ?
O3 Cu1 O1 176.73(7) 2_677 . ?
O2 Cu1 O1 92.69(7) . . ?
O4 Cu1 O1 87.83(7) 2_677 . ?
O3 Cu1 N1 92.95(7) 2_677 . ?
O2 Cu1 N1 101.95(7) . . ?
O4 Cu1 N1 92.36(7) 2_677 . ?
O1 Cu1 N1 90.24(7) . . ?

loop_
_geom_bond_atom_site_label_1
_geom_bond_atom_site_label_2
_geom_bond_distance
_geom_bond_site_symmetry_2
_geom_bond_publ_flag
C1A C4 1.570(7) . ?
C1A H1A1 0.9600 . ?
C1A H1A2 0.9600 . ?
C1A H1A3 0.9600 . ?
C2A C4 1.492(6) . ?
C2A H2A1 0.9600 . ?
C2A H2A2 0.9600 . ?
C2A H2A3 0.9600 . ?
C3A C4 1.509(6) . ?
C3A H3A1 0.9600 . ?
C3A H3A2 0.9600 . ?
C3A H3A3 0.9600 . ?
C1 C4 1.510(7) . ?
C1 H1A 0.9600 . ?
C1 H1B 0.9600 . ?
C1 H1C 0.9600 . ?
C2 C4 1.573(6) . ?
C2 H2A 0.9600 . ?
C2 H2B 0.9600 . ?
C2 H2C 0.9600 . ?
C3 C4 1.548(6) . ?
C3 H3A 0.9600 . ?
C3 H3B 0.9600 . ?
C3 H3C 0.9600 . ?
C4 C5 1.541(3) . ?
C5 O1 1.264(3) . ?
C5 C6 1.395(3) . ?
C6 C7 1.391(3) . ?
C6 H6 0.9300 . ?
C7 O2 1.271(3) . ?
C7 C8 1.500(3) . ?
C8 C13 1.388(3) . ?
C8 C9 1.389(3) . ?
C9 C10 1.380(4) . ?
C9 H9 0.9300 . ?
C10 C11 1.381(4) . ?
C10 H10 0.9300 . ?
C11 C12 1.388(3) . ?
C11 H11 0.9300 . ?
C12 C13 1.392(3) . ?
C12 C14 1.500(3) . ?
C13 H13 0.9300 . ?
C14 O3 1.279(3) . ?
C14 C15 1.389(3) . ?
C15 C16 1.400(3) . ?
C15 H15 0.9300 . ?
C16 O4 1.266(3) . ?
C16 C17 1.536(3) . ?
C17 C18 1.524(4) . ?
C17 C20 1.529(4) . ?
C17 C19 1.531(4) . ?
C18 H18A 0.9600 . ?
C18 H18B 0.9600 . ?
C18 H18C 0.9600 . ?
C19 H19A 0.9600 . ?
C19 H19B 0.9600 . ?
C19 H19C 0.9600 . ?
C20 H20A 0.9600 . ?
C20 H20B 0.9600 . ?
C20 H20C 0.9600 . ?
C21 N1 1.346(3) . ?
C21 C22 1.359(4) . ?
C21 H21 0.9300 . ?
C22 C23 1.373(4) . ?
C22 H22 0.9300 . ?
C23 C24 1.372(4) . ?
C23 H23 0.9300 . ?
C24 C25 1.394(4) . ?
C24 H24 0.9300 . ?
C25 N1 1.337(3) . ?
C25 N2 1.376(3) . ?
C26 N3 1.325(3) . ?
C26 C27 1.394(4) . ?
C26 N2 1.395(3) . ?
C27 C28 1.366(4) . ?
C27 H27 0.9300 . ?
C28 C29 1.387(4) . ?
C28 H28 0.9300 . ?
C29 C30 1.355(4) . ?
C29 H29 0.9300 . ?
C30 N3 1.342(3) . ?
C30 H30 0.9300 . ?
O1 Cu1 1.9288(15) . ?
O2 Cu1 1.9239(15) . ?
O3 Cu1 1.9239(15) 2_677 ?
O4 Cu1 1.9284(15) 2_677 ?
N1 Cu1 2.352(2) . ?
N2 H1N 0.87(3) . ?
Cu1 O3 1.9239(15) 2_677 ?
Cu1 O4 1.9283(15) 2_677 ?

loop_
_geom_torsion_atom_site_label_1
_geom_torsion_atom_site_label_2
_geom_torsion_atom_site_label_3
_geom_torsion_atom_site_label_4
_geom_torsion
_geom_torsion_site_symmetry_1
_geom_torsion_site_symmetry_2
_geom_torsion_site_symmetry_3
_geom_torsion_site_symmetry_4
_geom_torsion_publ_flag
C2A C4 C5 O1 6.8(4) . . . . ?
C3A C4 C5 O1 -88.3(4) . . . . ?
C1 C4 C5 O1 150.1(3) . . . . ?
C3 C4 C5 O1 -117.8(3) . . . . ?
C1A C4 C5 O1 126.6(3) . . . . ?
C2 C4 C5 O1 31.2(4) . . . . ?
C2A C4 C5 C6 -174.5(3) . . . . ?
C3A C4 C5 C6 90.4(4) . . . . ?
C1 C4 C5 C6 -31.2(4) . . . . ?
C3 C4 C5 C6 60.9(4) . . . . ?
C1A C4 C5 C6 -54.7(4) . . . . ?
C2 C4 C5 C6 -150.1(3) . . . . ?
O1 C5 C6 C7 0.3(4) . . . . ?
C4 C5 C6 C7 -178.2(2) . . . . ?
C5 C6 C7 O2 5.3(4) . . . . ?
C5 C6 C7 C8 -175.5(2) . . . . ?
O2 C7 C8 C13 13.0(3) . . . . ?
C6 C7 C8 C13 -166.3(2) . . . . ?
O2 C7 C8 C9 -166.6(2) . . . . ?
C6 C7 C8 C9 14.1(4) . . . . ?
C13 C8 C9 C10 1.1(4) . . . . ?
C7 C8 C9 C10 -179.3(3) . . . . ?
C8 C9 C10 C11 0.3(5) . . . . ?
C9 C10 C11 C12 -0.8(5) . . . . ?
C10 C11 C12 C13 -0.3(4) . . . . ?
C10 C11 C12 C14 -178.5(3) . . . . ?
C9 C8 C13 C12 -2.2(4) . . . . ?
C7 C8 C13 C12 178.2(2) . . . . ?
C11 C12 C13 C8 1.8(4) . . . . ?
C14 C12 C13 C8 -179.9(2) . . . . ?
C11 C12 C14 O3 167.9(2) . . . . ?
C13 C12 C14 O3 -10.3(3) . . . . ?
C11 C12 C14 C15 -12.0(4) . . . . ?
C13 C12 C14 C15 169.7(2) . . . . ?
O3 C14 C15 C16 -3.1(4) . . . . ?
C12 C14 C15 C16 176.9(2) . . . . ?
C14 C15 C16 O4 2.0(4) . . . . ?
C14 C15 C16 C17 -174.9(2) . . . . ?
O4 C16 C17 C18 168.1(2) . . . . ?
C15 C16 C17 C18 -14.7(3) . . . . ?
O4 C16 C17 C20 45.2(3) . . . . ?
C15 C16 C17 C20 -137.6(2) . . . . ?
O4 C16 C17 C19 -71.2(3) . . . . ?
C15 C16 C17 C19 106.0(3) . . . . ?
N1 C21 C22 C23 1.2(4) . . . . ?
C21 C22 C23 C24 -1.0(4) . . . . ?
C22 C23 C24 C25 -0.2(4) . . . . ?
C23 C24 C25 N1 1.3(4) . . . . ?
C23 C24 C25 N2 180.0(3) . . . . ?
N3 C26 C27 C28 3.0(4) . . . . ?
N2 C26 C27 C28 -176.3(2) . . . . ?
C26 C27 C28 C29 -2.1(4) . . . . ?
C27 C28 C29 C30 -0.4(4) . . . . ?
C28 C29 C30 N3 2.4(5) . . . . ?
C6 C5 O1 Cu1 -11.6(3) . . . . ?
C4 C5 O1 Cu1 167.01(15) . . . . ?
C6 C7 O2 Cu1 1.3(3) . . . . ?
C8 C7 O2 Cu1 -177.93(14) . . . . ?
C15 C14 O3 Cu1 7.5(3) . . . 2_677 ?
C12 C14 O3 Cu1 -172.43(14) . . . 2_677 ?
C15 C16 O4 Cu1 -5.5(3) . . . 2_677 ?
C17 C16 O4 Cu1 171.55(15) . . . 2_677 ?
N2 C25 N1 C21 -179.9(2) . . . . ?
C24 C25 N1 C21 -1.1(4) . . . . ?
N2 C25 N1 Cu1 -3.2(3) . . . . ?
C24 C25 N1 Cu1 175.60(19) . . . . ?
C22 C21 N1 C25 -0.2(4) . . . . ?
C22 C21 N1 Cu1 -177.5(2) . . . . ?
N1 C25 N2 C26 -161.1(3) . . . . ?
C24 C25 N2 C26 20.1(5) . . . . ?
N3 C26 N2 C25 -13.4(4) . . . . ?
C27 C26 N2 C25 166.0(3) . . . . ?
C27 C26 N3 C30 -1.1(4) . . . . ?
N2 C26 N3 C30 178.2(2) . . . . ?
C29 C30 N3 C26 -1.6(4) . . . . ?
C7 O2 Cu1 O3 174.49(19) . . . 2_677 ?
C7 O2 Cu1 O4 -100.2(3) . . . 2_677 ?
C7 O2 Cu1 O1 -8.49(19) . . . . ?
C7 O2 Cu1 N1 82.33(19) . . . . ?
C5 O1 Cu1 O2 13.50(19) . . . . ?
C5 O1 Cu1 O4 179.18(18) . . . 2_677 ?
C5 O1 Cu1 N1 -88.47(18) . . . . ?
C25 N1 Cu1 O3 -39.7(2) . . . 2_677 ?
C21 N1 Cu1 O3 137.23(18) . . . 2_677 ?
C25 N1 Cu1 O2 46.8(2) . . . . ?
C21 N1 Cu1 O2 -136.29(17) . . . . ?
C25 N1 Cu1 O4 -132.6(2) . . . 2_677 ?
C21 N1 Cu1 O4 44.34(18) . . . 2_677 ?
C25 N1 Cu1 O1 139.6(2) . . . . ?
C21 N1 Cu1 O1 -43.50(18) . . . . ?
